data_9017262
loop_
_publ_author_name
'Grey, I. E.'
'Kampf, A. R.'
'Smith, J. B.'
'MacRae, C. M.'
'Keck, E.'

_publ_section_title
;
 Fanfaniite, Ca4Mn2+Al4(PO4)6(OH,F)4*12H2O, a new mineral with a montgomeryite-type structure
;
_journal_name_full 'European Journal of Mineralogy'
_journal_page_first 647
_journal_page_last 652
_journal_volume 31
_journal_year 2019
_chemical_compound_source 'Foote spodumene mine, North Carolina, USA'
_chemical_formula_sum 'Al1.96 Ca2 Fe0.1 H10 Mg0.06 Mn0.38 O20 P3'
_chemical_name_mineral Fanfaniite
_space_group_IT_number 15
_space_group_name_Hall '-C 2yc'
_space_group_name_H-M_alt 'C 1 2/c 1'
_symmetry_space_group_name_H-M 'C 1 2/c 1'
_cell_angle_alpha 90
_cell_angle_beta 91.54
_cell_angle_gamma 90
_cell_formula_units_Z 4
_cell_length_a 10.021
_cell_length_b 24.137
_cell_length_c 6.226
_cell_volume 1505.382
_database_code_amcsd 0020880
_exptl_crystal_density_diffrn 2.577
_cod_data_source_file inputs/fixed/downloads/08/08631.cif
_cod_data_source_block 08631
_cod_original_cell_volume 1505.381
_cod_original_formula_sum 'Ca2 Al1.96 Fe.1 Mn.38 Mg.06 P3 O20 H10'
_cod_database_code 9017262

loop_
_space_group_symop_operation_xyz
x,y,z
1/2+x,1/2+y,z
x,-y,1/2+z
1/2+x,1/2-y,1/2+z
-x,y,1/2-z
1/2-x,1/2+y,1/2-z
-x,-y,-z
1/2-x,1/2-y,-z

loop_
_atom_site_aniso_label
_atom_site_aniso_U_11
_atom_site_aniso_U_22
_atom_site_aniso_U_33
_atom_site_aniso_U_12
_atom_site_aniso_U_13
_atom_site_aniso_U_23
Ca1 0.02110 0.01360 0.01740 0.00000 0.00370 0.00000
Ca2 0.01650 0.01190 0.01640 0.00000 0.00340 0.00000
Al1 0.01580 0.00770 0.01430 -0.00040 0.00280 0.00000
Al2 0.01640 0.00740 0.01640 0.00000 0.00370 0.00000
Fe2 0.01640 0.00740 0.01640 0.00000 0.00370 0.00000
Mn 0.02130 0.01510 0.02550 0.00000 0.00380 0.00000
Mg 0.02130 0.01510 0.02550 0.00000 0.00380 0.00000
Fe 0.02130 0.01510 0.02550 0.00000 0.00380 0.00000
P1 0.01560 0.00890 0.01510 0.00000 0.00300 0.00000
P2 0.01710 0.00960 0.01880 0.00025 0.00500 0.00165
O1 0.01760 0.01240 0.01950 0.00210 0.00420 0.00180
O2 0.02270 0.00940 0.01770 0.00160 0.00240 0.00100
O3 0.01900 0.01080 0.02040 -0.00020 -0.00020 -0.00140
O4 0.02060 0.01290 0.02160 0.00360 0.00450 0.00090
O5 0.01980 0.01050 0.02610 -0.00090 -0.00020 -0.00170
O6 0.02530 0.02260 0.02900 0.00370 0.01160 0.01390
O-h1 0.01800 0.01140 0.01650 -0.00180 0.00290 0.00070
Ow1 0.02240 0.02980 0.02340 -0.00600 -0.00140 0.00630
Ow2 0.02380 0.01220 0.02150 -0.00010 0.00160 -0.00160
Ow3 0.02690 0.06240 0.06800 0.00720 -0.00480 -0.03950

loop_
_atom_site_label
_atom_site_fract_x
_atom_site_fract_y
_atom_site_fract_z
_atom_site_occupancy
_atom_site_U_iso_or_equiv
_atom_site_type_symbol
_atom_site_attached_hydrogens
Ca1 0.00000 0.06077 0.25000 1.00000 0.01730 Ca 0
Ca2 0.00000 0.33045 0.25000 1.00000 0.01490 Ca 0
Al1 0.25000 0.25000 0.00000 1.00000 0.01260 Al 0
Al2 0.00000 0.17112 0.75000 0.96000 0.01330 Al 0
Fe2 0.00000 0.17112 0.75000 0.04000 0.01330 Fe 0
Mn 0.00000 0.47293 0.25000 0.38000 0.02060 Mn 0
Mg 0.00000 0.47293 0.25000 0.06000 0.02060 Mg 0
Fe 0.00000 0.47293 0.25000 0.06000 0.02060 Fe 0
P1 0.50000 0.30003 0.75000 1.00000 0.01310 P 0
P2 0.25905 0.11577 0.96033 1.00000 0.01508 P 0
O1 0.61727 0.26095 0.70730 1.00000 0.01640 O 0
O2 0.47034 0.33741 0.55570 1.00000 0.01660 O 0
O3 0.31035 0.17504 0.01110 1.00000 0.01680 O 0
O4 0.37609 0.08755 0.85170 1.00000 0.01830 O 0
O5 0.13740 0.11758 0.79980 1.00000 0.01880 O 0
O6 0.21942 0.08679 0.16600 1.00000 0.02540 O 0
O-h1 0.37037 0.27164 0.22030 1.00000 0.01530 O 0
Ow1 0.16450 0.32854 0.52520 1.00000 0.02530 O 0
Ow2 0.11258 0.02580 0.58170 1.00000 0.01910 O 0
Ow3 0.12260 0.47368 0.56830 1.00000 0.05240 O 0
H12 0.23700 0.31900 0.45400 1.00000 0.07000 H 0
H22 0.19000 0.01600 0.54400 1.00000 0.07000 H 0
H11 0.18700 0.35100 0.62500 1.00000 0.07000 H 0
H21 0.11900 0.05350 0.67400 1.00000 0.07000 H 0
H1 0.34700 0.26200 0.34000 1.00000 0.07000 H 0

loop_
_cod_changelog_entry_id
_cod_changelog_entry_author
_cod_changelog_entry_date
_cod_changelog_entry_text
1
;cod-tools version 3.8.0
Id: cif_guess_AMCSD_atom_types 9581 2023-05-17 12:35:41Z saulius
;
2023-05-18T08:46:39+03:00
;Derived atom types and hydrogen counts
from atom names that follow the AMCSD naming convention
(Wat == water, O-H == hydroxyl).
;

loop_
_cod_related_entry_id
_cod_related_entry_database
_cod_related_entry_code
1 AMCSD 0020880
